data_7006481
loop_
_publ_author_name
'Mochida, Tomoyuki'
'Okazawa, Kazuya'
'Horikoshi, Ryo'

_publ_section_title
;
 Metal complexes from 1,1'-di(pyrazinyl)ferrocene: coordination
 polymers and bridged diferrocenes.
;
_journal_issue 5
_journal_name_full 'Dalton transactions (Cambridge, England : 2003)'
_journal_page_first 693
_journal_page_last 704
_journal_paper_doi 10.1039/b511286a
_journal_year 2006
_chemical_formula_sum 'C36 H28 Ag2 F12 Fe2 N8 P2'
_chemical_formula_weight 1190.04
_chemical_name_systematic
;
?
;
_space_group_IT_number 14
_symmetry_cell_setting monoclinic
_symmetry_space_group_name_Hall '-P 2yn'
_symmetry_space_group_name_H-M 'P 1 21/n 1'
_atom_sites_solution_hydrogens geom
_atom_sites_solution_primary direct
_atom_sites_solution_secondary difmap
_audit_creation_method SHELXL-97
_cell_angle_alpha 90.00
_cell_angle_beta 103.132(5)
_cell_angle_gamma 90.00
_cell_formula_units_Z 4
_cell_length_a 14.176(4)
_cell_length_b 14.414(4)
_cell_length_c 20.314(5)
_cell_measurement_temperature 273(2)
_cell_volume 4042.3(19)
_computing_cell_refinement 'Bruker SMART'
_computing_data_collection 'Bruker SMART'
_computing_data_reduction 'Bruker SAINT'
_computing_molecular_graphics 'Bruker SHELXTL'
_computing_publication_material 'Bruker SHELXTL'
_computing_structure_refinement 'SHELXL-97 (Sheldrick, 1997)'
_computing_structure_solution 'SHELXS-97 (Sheldrick, 1990)'
_diffrn_ambient_temperature 273(2)
_diffrn_detector_area_resol_mean 8.366
_diffrn_measured_fraction_theta_full 0.989
_diffrn_measured_fraction_theta_max 0.989
_diffrn_measurement_device_type 'CCD area detector'
_diffrn_measurement_method 'phi and omega scans'
_diffrn_radiation_monochromator graphite
_diffrn_radiation_source 'fine-focus sealed tube'
_diffrn_radiation_type MoK\a
_diffrn_radiation_wavelength 0.71073
_diffrn_reflns_av_R_equivalents 0.1256
_diffrn_reflns_av_sigmaI/netI 0.1831
_diffrn_reflns_limit_h_max 18
_diffrn_reflns_limit_h_min -18
_diffrn_reflns_limit_k_max 16
_diffrn_reflns_limit_k_min -19
_diffrn_reflns_limit_l_max 26
_diffrn_reflns_limit_l_min -26
_diffrn_reflns_number 25749
_diffrn_reflns_theta_full 28.46
_diffrn_reflns_theta_max 28.46
_diffrn_reflns_theta_min 1.60
_exptl_absorpt_coefficient_mu 1.833
_exptl_absorpt_correction_T_max 0.9303
_exptl_absorpt_correction_T_min 0.6093
_exptl_absorpt_correction_type empirical
_exptl_absorpt_process_details 'SADABS; Sheldrick 1996'
_exptl_crystal_colour red
_exptl_crystal_density_diffrn 1.955
_exptl_crystal_density_meas 0
_exptl_crystal_density_method 'not measured'
_exptl_crystal_description plate
_exptl_crystal_F_000 2336
_exptl_crystal_size_max 0.30
_exptl_crystal_size_mid 0.14
_exptl_crystal_size_min 0.04
_refine_diff_density_max 1.563
_refine_diff_density_min -1.515
_refine_diff_density_rms 0.157
_refine_ls_extinction_method none
_refine_ls_goodness_of_fit_ref 1.053
_refine_ls_hydrogen_treatment mixed
_refine_ls_matrix_type full
_refine_ls_number_parameters 559
_refine_ls_number_reflns 10100
_refine_ls_number_restraints 0
_refine_ls_restrained_S_all 1.053
_refine_ls_R_factor_all 0.2028
_refine_ls_R_factor_gt 0.0807
_refine_ls_shift/su_max 0.000
_refine_ls_shift/su_mean 0.000
_refine_ls_structure_factor_coef Fsqd
_refine_ls_weighting_details 'calc w=1/[\s^2^(Fo^2^)+(0.0800P)^2^+0.0000P] where P=(Fo^2^+2Fc^2^)/3'
_refine_ls_weighting_scheme calc
_refine_ls_wR_factor_gt 0.1821
_refine_ls_wR_factor_ref 0.2209
_reflns_number_gt 4096
_reflns_number_total 10100
_reflns_threshold_expression >2sigma(I)
_cod_data_source_file b511286a.txt
_cod_data_source_block 7
_cod_depositor_comments
;
The following automatic conversions were performed:
'_symmetry_cell_setting' value 'Monoclinic' changed to 'monoclinic'
according to '/home/saulius/struct/CIF-dictionaries/cif_core.dic'
dictionary named 'cif_core.dic' version 2.4.1 from 2010-06-29.

Automatic conversion script
Id: cif_fix_enum 1527 2010-12-29 10:47:43Z saulius 
;
_cod_original_cell_volume 4042.4(18)
_cod_original_sg_symbol_H-M P2(1)/n
_cod_database_code 7006481

loop_
_symmetry_equiv_pos_as_xyz
'x, y, z'
'-x+1/2, y+1/2, -z+1/2'
'-x, -y, -z'
'x-1/2, -y-1/2, z-1/2'

loop_
_atom_site_label
_atom_site_type_symbol
_atom_site_fract_x
_atom_site_fract_y
_atom_site_fract_z
_atom_site_U_iso_or_equiv
_atom_site_adp_type
_atom_site_occupancy
_atom_site_symmetry_multiplicity
_atom_site_calc_flag
_atom_site_refinement_flags
_atom_site_disorder_assembly
_atom_site_disorder_group
Ag1 Ag 0.60304(7) 0.12160(5) 0.21027(5) 0.0560(3) Uani 1 1 d . . .
Ag2 Ag 0.37941(7) 0.12041(6) 0.24664(5) 0.0589(3) Uani 1 1 d . . .
C1 C 0.7393(6) -0.1993(6) 0.3587(5) 0.031(2) Uani 1 1 d . . .
C2 C 0.7729(7) -0.2509(6) 0.4180(5) 0.040(2) Uani 1 1 d . . .
H2 H 0.8001 -0.2263 0.4604 0.048 Uiso 1 1 calc R . .
C3 C 0.7587(7) -0.3471(7) 0.4029(6) 0.046(3) Uani 1 1 d . . .
H3 H 0.7750 -0.3953 0.4338 0.056 Uiso 1 1 calc R . .
C4 C 0.7154(7) -0.3578(6) 0.3325(6) 0.048(3) Uani 1 1 d . . .
H4 H 0.6986 -0.4130 0.3090 0.058 Uiso 1 1 calc R . .
C5 C 0.7034(7) -0.2652(6) 0.3058(5) 0.042(2) Uani 1 1 d . . .
H5 H 0.6764 -0.2502 0.2610 0.050 Uiso 1 1 calc R . .
C6 C 0.5186(7) -0.1951(6) 0.3934(5) 0.034(2) Uani 1 1 d . . .
C7 C 0.5562(7) -0.2488(6) 0.4524(5) 0.042(2) Uani 1 1 d . . .
H7 H 0.5850 -0.2262 0.4951 0.050 Uiso 1 1 calc R . .
C8 C 0.5417(8) -0.3423(7) 0.4339(6) 0.053(3) Uani 1 1 d . . .
H8 H 0.5578 -0.3920 0.4635 0.064 Uiso 1 1 calc R . .
C9 C 0.4991(8) -0.3506(7) 0.3639(7) 0.055(3) Uani 1 1 d . . .
H9 H 0.4841 -0.4053 0.3395 0.066 Uiso 1 1 calc R . .
C10 C 0.4840(7) -0.2585(6) 0.3384(6) 0.046(3) Uani 1 1 d . . .
H10 H 0.4565 -0.2421 0.2939 0.055 Uiso 1 1 calc R . .
C11 C 0.7383(7) -0.0990(6) 0.3534(5) 0.031(2) Uani 1 1 d . . .
C12 C 0.6890(7) -0.0522(6) 0.2979(5) 0.036(2) Uani 1 1 d . . .
H12 H 0.6548 -0.0864 0.2614 0.043 Uiso 1 1 calc R . .
C13 C 0.7372(8) 0.0868(6) 0.3461(6) 0.047(3) Uani 1 1 d . . .
H13 H 0.7390 0.1513 0.3446 0.057 Uiso 1 1 calc R . .
C14 C 0.7851(7) 0.0426(6) 0.4014(6) 0.047(3) Uani 1 1 d . . .
H14 H 0.8179 0.0780 0.4378 0.057 Uiso 1 1 calc R . .
C15 C 0.5170(6) -0.0925(6) 0.3905(5) 0.033(2) Uani 1 1 d . . .
C16 C 0.4665(7) -0.0460(6) 0.3342(5) 0.034(2) Uani 1 1 d . . .
H16 H 0.4328 -0.0803 0.2976 0.041 Uiso 1 1 calc R . .
C17 C 0.5074(7) 0.0914(6) 0.3844(5) 0.042(3) Uani 1 1 d . . .
H17 H 0.5039 0.1559 0.3846 0.050 Uiso 1 1 calc R . .
C18 C 0.5590(7) 0.0459(6) 0.4418(5) 0.046(3) Uani 1 1 d . . .
H18 H 0.5906 0.0811 0.4787 0.055 Uiso 1 1 calc R . .
C19 C 0.2624(7) 0.4704(6) 0.1512(5) 0.036(2) Uani 1 1 d . . .
C20 C 0.2318(7) 0.5410(6) 0.1013(5) 0.036(2) Uani 1 1 d . . .
H20 H 0.2008 0.5317 0.0563 0.043 Uiso 1 1 calc R . .
C21 C 0.2577(8) 0.6286(7) 0.1336(6) 0.051(3) Uani 1 1 d . . .
H21 H 0.2486 0.6864 0.1127 0.061 Uiso 1 1 calc R . .
C22 C 0.3000(8) 0.6122(7) 0.2035(7) 0.057(3) Uani 1 1 d . . .
H22 H 0.3204 0.6578 0.2360 0.069 Uiso 1 1 calc R . .
C23 C 0.3059(7) 0.5164(6) 0.2152(5) 0.038(2) Uani 1 1 d . . .
H23 H 0.3325 0.4874 0.2561 0.046 Uiso 1 1 calc R . .
C24 C 0.4836(7) 0.4714(6) 0.1141(5) 0.035(2) Uani 1 1 d . . .
C25 C 0.4511(6) 0.5434(6) 0.0660(5) 0.031(2) Uani 1 1 d . . .
H25 H 0.4240 0.5355 0.0202 0.037 Uiso 1 1 calc R . .
C26 C 0.4677(7) 0.6291(6) 0.1009(6) 0.042(3) Uani 1 1 d . . .
H26 H 0.4513 0.6874 0.0821 0.050 Uiso 1 1 calc R . .
C27 C 0.5122(8) 0.6118(6) 0.1677(6) 0.045(3) Uani 1 1 d . . .
H27 H 0.5319 0.6571 0.2005 0.054 Uiso 1 1 calc R . .
C28 C 0.5234(7) 0.5174(6) 0.1788(5) 0.036(2) Uani 1 1 d . . .
H28 H 0.5510 0.4886 0.2196 0.043 Uiso 1 1 calc R . .
C29 C 0.2560(6) 0.3706(6) 0.1383(4) 0.028(2) Uani 1 1 d . . .
C30 C 0.3025(7) 0.3047(6) 0.1841(5) 0.039(2) Uani 1 1 d . . .
H30 H 0.3384 0.3255 0.2256 0.047 Uiso 1 1 calc R . .
C31 C 0.2477(7) 0.1859(6) 0.1135(6) 0.044(3) Uani 1 1 d . . .
H31 H 0.2435 0.1227 0.1039 0.052 Uiso 1 1 calc R . .
C32 C 0.1991(8) 0.2499(7) 0.0646(6) 0.049(3) Uani 1 1 d . . .
H32 H 0.1642 0.2288 0.0229 0.059 Uiso 1 1 calc R . .
C33 C 0.4801(6) 0.3722(6) 0.1007(5) 0.031(2) Uani 1 1 d . . .
C34 C 0.5257(7) 0.3068(6) 0.1490(5) 0.038(2) Uani 1 1 d . . .
H34 H 0.5595 0.3274 0.1911 0.045 Uiso 1 1 calc R . .
C35 C 0.4757(7) 0.1877(6) 0.0741(5) 0.042(3) Uani 1 1 d . . .
H35 H 0.4736 0.1247 0.0638 0.051 Uiso 1 1 calc R . .
C36 C 0.4315(8) 0.2512(7) 0.0259(5) 0.051(3) Uani 1 1 d . . .
H36 H 0.4003 0.2295 -0.0165 0.062 Uiso 1 1 calc R . .
F1 F 0.6954(12) 0.2935(8) 0.3989(6) 0.201(7) Uani 1 1 d . . .
F2 F 0.6719(9) 0.3974(9) 0.3122(6) 0.169(5) Uani 1 1 d . . .
F3 F 0.6502(11) 0.4372(6) 0.4122(6) 0.171(5) Uani 1 1 d . . .
F4 F 0.5546(10) 0.3181(8) 0.4122(5) 0.160(5) Uani 1 1 d . . .
F5 F 0.5836(12) 0.2756(6) 0.3108(5) 0.186(6) Uani 1 1 d . . .
F6 F 0.5271(11) 0.4155(8) 0.3237(6) 0.185(6) Uani 1 1 d . . .
F7 F 0.4534(13) 0.8720(10) 0.0801(8) 0.222(8) Uani 1 1 d . . .
F8 F 0.4634(10) 0.9782(7) 0.1678(7) 0.184(5) Uani 1 1 d . . .
F9 F 0.4185(13) 0.8366(7) 0.1778(5) 0.228(8) Uani 1 1 d . . .
F10 F 0.3082(12) 0.8421(7) 0.0832(6) 0.195(7) Uani 1 1 d . . .
F11 F 0.3591(12) 0.9851(6) 0.0709(6) 0.205(7) Uani 1 1 d . . .
F12 F 0.3208(10) 0.9483(11) 0.1680(8) 0.214(7) Uani 1 1 d . . .
Fe1 Fe 0.62859(10) -0.27850(8) 0.37909(7) 0.0348(4) Uani 1 1 d . . .
Fe2 Fe 0.37983(9) 0.55076(8) 0.14350(7) 0.0320(3) Uani 1 1 d . . .
N1 N 0.7884(6) -0.0536(5) 0.4075(4) 0.041(2) Uani 1 1 d . . .
N2 N 0.6872(6) 0.0405(5) 0.2933(4) 0.041(2) Uani 1 1 d . . .
N3 N 0.5649(6) -0.0479(5) 0.4460(4) 0.040(2) Uani 1 1 d . . .
N4 N 0.4641(6) 0.0467(5) 0.3305(4) 0.043(2) Uani 1 1 d . . .
N5 N 0.2034(6) 0.3418(5) 0.0784(4) 0.0374(19) Uani 1 1 d . . .
N6 N 0.2992(6) 0.2147(5) 0.1729(4) 0.039(2) Uani 1 1 d . . .
N7 N 0.4316(6) 0.3441(5) 0.0378(4) 0.039(2) Uani 1 1 d . . .
N8 N 0.5219(6) 0.2169(5) 0.1360(4) 0.040(2) Uani 1 1 d . . .
P1 P 0.6186(5) 0.3566(2) 0.3632(2) 0.1083(19) Uani 1 1 d . . .
P2 P 0.3907(4) 0.9099(2) 0.1241(2) 0.0953(15) Uani 1 1 d . . .

loop_
_atom_site_aniso_label
_atom_site_aniso_U_11
_atom_site_aniso_U_22
_atom_site_aniso_U_33
_atom_site_aniso_U_23
_atom_site_aniso_U_13
_atom_site_aniso_U_12
Ag1 0.0650(6) 0.0337(4) 0.0655(6) 0.0206(4) 0.0070(5) 0.0109(4)
Ag2 0.0658(6) 0.0370(4) 0.0708(7) 0.0242(4) 0.0092(5) 0.0124(4)
C1 0.036(6) 0.018(4) 0.038(6) -0.002(4) 0.007(4) 0.007(4)
C2 0.044(6) 0.032(5) 0.043(6) 0.009(5) 0.004(5) 0.009(4)
C3 0.037(6) 0.035(5) 0.067(8) 0.008(5) 0.012(6) 0.004(5)
C4 0.042(7) 0.018(5) 0.089(10) -0.003(5) 0.023(6) 0.004(4)
C5 0.039(6) 0.036(5) 0.051(7) -0.002(5) 0.010(5) -0.005(4)
C6 0.045(6) 0.021(4) 0.038(6) 0.002(4) 0.014(5) -0.001(4)
C7 0.042(7) 0.032(5) 0.051(7) 0.005(5) 0.011(5) 0.003(4)
C8 0.055(7) 0.034(5) 0.077(9) 0.028(6) 0.029(7) 0.007(5)
C9 0.064(8) 0.026(5) 0.078(9) -0.004(5) 0.025(7) 0.000(5)
C10 0.047(7) 0.032(5) 0.060(8) -0.009(5) 0.016(5) -0.008(5)
C11 0.041(6) 0.020(5) 0.034(6) 0.001(4) 0.014(4) -0.005(4)
C12 0.039(6) 0.026(5) 0.044(6) 0.002(4) 0.010(5) -0.008(4)
C13 0.063(8) 0.017(4) 0.065(8) -0.001(5) 0.023(6) -0.002(5)
C14 0.053(7) 0.025(5) 0.060(8) -0.006(5) 0.007(6) -0.017(5)
C15 0.025(5) 0.025(5) 0.049(7) -0.001(4) 0.012(5) -0.001(4)
C16 0.046(6) 0.021(4) 0.034(6) -0.003(4) 0.009(4) -0.004(4)
C17 0.046(7) 0.025(5) 0.055(7) 0.003(5) 0.014(5) 0.003(4)
C18 0.059(7) 0.029(5) 0.050(7) -0.014(5) 0.011(5) -0.004(5)
C19 0.032(6) 0.033(5) 0.043(6) -0.004(4) 0.006(4) 0.005(4)
C20 0.039(6) 0.019(4) 0.048(6) -0.007(4) 0.006(5) -0.002(4)
C21 0.057(7) 0.031(6) 0.067(9) -0.005(5) 0.019(6) 0.006(5)
C22 0.053(7) 0.040(6) 0.092(10) -0.023(6) 0.042(7) -0.015(5)
C23 0.044(6) 0.032(5) 0.037(6) -0.001(4) 0.006(5) 0.007(4)
C24 0.036(6) 0.026(5) 0.043(6) 0.008(4) 0.012(5) -0.004(4)
C25 0.033(5) 0.029(5) 0.031(5) 0.005(4) 0.011(4) 0.001(4)
C26 0.045(6) 0.022(5) 0.062(8) 0.001(5) 0.019(5) -0.008(4)
C27 0.064(7) 0.024(5) 0.051(7) -0.009(5) 0.021(6) -0.004(5)
C28 0.037(6) 0.034(5) 0.036(6) 0.001(4) 0.006(4) 0.003(4)
C29 0.032(5) 0.023(4) 0.030(5) 0.003(4) 0.007(4) -0.001(4)
C30 0.048(7) 0.029(5) 0.041(6) 0.014(4) 0.010(5) -0.004(4)
C31 0.045(7) 0.022(5) 0.064(8) -0.010(5) 0.013(6) 0.004(4)
C32 0.069(8) 0.034(6) 0.047(7) -0.007(5) 0.019(6) -0.004(5)
C33 0.036(6) 0.023(4) 0.037(6) 0.006(4) 0.015(4) 0.002(4)
C34 0.036(6) 0.038(5) 0.039(6) 0.009(5) 0.007(5) 0.012(4)
C35 0.052(7) 0.024(5) 0.052(7) -0.004(5) 0.015(5) 0.008(4)
C36 0.081(9) 0.036(6) 0.035(7) 0.007(5) 0.010(6) 0.002(5)
F1 0.318(18) 0.153(10) 0.108(9) -0.008(8) -0.004(10) 0.136(12)
F2 0.159(11) 0.218(13) 0.141(10) 0.046(9) 0.058(8) -0.017(9)
F3 0.313(16) 0.065(6) 0.137(10) -0.053(6) 0.059(10) -0.049(8)
F4 0.262(15) 0.126(9) 0.092(8) -0.005(7) 0.042(8) -0.053(9)
F5 0.40(2) 0.081(7) 0.069(7) -0.010(5) 0.027(9) -0.005(9)
F6 0.292(17) 0.148(10) 0.118(10) 0.064(8) 0.054(10) 0.110(11)
F7 0.31(2) 0.191(14) 0.201(15) -0.014(11) 0.140(15) 0.092(13)
F8 0.223(14) 0.106(8) 0.193(13) -0.036(8) -0.014(10) -0.061(9)
F9 0.50(3) 0.084(7) 0.058(7) 0.009(6) -0.032(10) 0.032(11)
F10 0.35(2) 0.097(8) 0.118(9) -0.015(7) 0.006(11) -0.087(10)
F11 0.42(2) 0.047(5) 0.112(9) 0.007(5) -0.015(11) -0.003(8)
F12 0.190(14) 0.244(17) 0.229(16) -0.083(14) 0.090(12) -0.034(12)
Fe1 0.0414(9) 0.0171(6) 0.0461(9) 0.0048(6) 0.0101(7) 0.0030(6)
Fe2 0.0364(8) 0.0197(6) 0.0393(8) -0.0028(6) 0.0074(6) -0.0011(6)
N1 0.054(6) 0.023(4) 0.042(5) 0.003(4) 0.005(4) -0.003(4)
N2 0.042(5) 0.035(4) 0.047(6) 0.006(4) 0.009(4) -0.001(4)
N3 0.046(5) 0.028(4) 0.043(5) -0.009(4) 0.004(4) 0.008(4)
N4 0.044(5) 0.028(4) 0.057(6) 0.001(4) 0.013(4) 0.006(4)
N5 0.042(5) 0.027(4) 0.040(5) -0.001(4) 0.002(4) 0.000(4)
N6 0.040(5) 0.028(4) 0.050(6) 0.015(4) 0.013(4) 0.004(4)
N7 0.056(6) 0.028(4) 0.031(5) 0.001(4) 0.005(4) 0.000(4)
N8 0.051(6) 0.023(4) 0.049(6) 0.009(4) 0.016(4) 0.011(4)
P1 0.246(6) 0.0260(16) 0.053(3) 0.0061(16) 0.034(3) 0.011(2)
P2 0.196(5) 0.0300(16) 0.058(3) -0.0069(17) 0.026(3) 0.004(2)

loop_
_atom_type_symbol
_atom_type_description
_atom_type_scat_dispersion_real
_atom_type_scat_dispersion_imag
_atom_type_scat_source
C C 0.0033 0.0016 'International Tables Vol C Tables 4.2.6.8 and 6.1.1.4'
H H 0.0000 0.0000 'International Tables Vol C Tables 4.2.6.8 and 6.1.1.4'
N N 0.0061 0.0033 'International Tables Vol C Tables 4.2.6.8 and 6.1.1.4'
F F 0.0171 0.0103 'International Tables Vol C Tables 4.2.6.8 and 6.1.1.4'
P P 0.1023 0.0942 'International Tables Vol C Tables 4.2.6.8 and 6.1.1.4'
Fe Fe 0.3463 0.8444 'International Tables Vol C Tables 4.2.6.8 and 6.1.1.4'
Ag Ag -0.8971 1.1015 'International Tables Vol C Tables 4.2.6.8 and 6.1.1.4'

loop_
_geom_angle_atom_site_label_1
_geom_angle_atom_site_label_2
_geom_angle_atom_site_label_3
_geom_angle
_geom_angle_site_symmetry_1
_geom_angle_site_symmetry_3
_geom_angle_publ_flag
N8 Ag1 N2 172.9(3) . . ?
N4 Ag2 N6 170.4(3) . . ?
C2 C1 C5 106.5(8) . . ?
C2 C1 C11 126.0(9) . . ?
C5 C1 C11 127.5(9) . . ?
C2 C1 Fe1 70.0(5) . . ?
C5 C1 Fe1 68.1(5) . . ?
C11 C1 Fe1 125.0(6) . . ?
C1 C2 C3 109.0(9) . . ?
C1 C2 Fe1 70.0(6) . . ?
C3 C2 Fe1 69.5(6) . . ?
C2 C3 C4 109.2(9) . . ?
C2 C3 Fe1 70.0(6) . . ?
C4 C3 Fe1 70.0(6) . . ?
C3 C4 C5 105.3(9) . . ?
C3 C4 Fe1 69.3(6) . . ?
C5 C4 Fe1 68.0(5) . . ?
C4 C5 C1 109.9(9) . . ?
C4 C5 Fe1 70.8(6) . . ?
C1 C5 Fe1 70.7(5) . . ?
C7 C6 C10 107.7(8) . . ?
C7 C6 C15 125.1(9) . . ?
C10 C6 C15 127.2(9) . . ?
C7 C6 Fe1 69.3(5) . . ?
C10 C6 Fe1 69.7(5) . . ?
C15 C6 Fe1 126.0(6) . . ?
C8 C7 C6 107.0(10) . . ?
C8 C7 Fe1 70.7(6) . . ?
C6 C7 Fe1 69.7(5) . . ?
C7 C8 C9 110.7(9) . . ?
C7 C8 Fe1 69.2(6) . . ?
C9 C8 Fe1 70.5(6) . . ?
C8 C9 C10 106.3(9) . . ?
C8 C9 Fe1 69.3(6) . . ?
C10 C9 Fe1 69.0(6) . . ?
C9 C10 C6 108.2(10) . . ?
C9 C10 Fe1 70.6(6) . . ?
C6 C10 Fe1 69.1(6) . . ?
N1 C11 C12 121.0(8) . . ?
N1 C11 C1 115.6(8) . . ?
C12 C11 C1 123.3(9) . . ?
N2 C12 C11 123.4(9) . . ?
N2 C13 C14 121.2(9) . . ?
C13 C14 N1 123.4(10) . . ?
N3 C15 C16 122.2(8) . . ?
N3 C15 C6 116.5(9) . . ?
C16 C15 C6 121.3(9) . . ?
N4 C16 C15 122.3(9) . . ?
N4 C17 C18 122.0(9) . . ?
N3 C18 C17 122.3(9) . . ?
C20 C19 C29 125.2(9) . . ?
C20 C19 C23 107.7(8) . . ?
C29 C19 C23 127.0(9) . . ?
C20 C19 Fe2 70.5(5) . . ?
C29 C19 Fe2 123.9(6) . . ?
C23 C19 Fe2 68.2(5) . . ?
C21 C20 C19 107.3(9) . . ?
C21 C20 Fe2 67.8(6) . . ?
C19 C20 Fe2 69.0(5) . . ?
C22 C21 C20 108.4(9) . . ?
C22 C21 Fe2 69.8(6) . . ?
C20 C21 Fe2 71.5(5) . . ?
C23 C22 C21 109.1(10) . . ?
C23 C22 Fe2 69.8(6) . . ?
C21 C22 Fe2 69.2(6) . . ?
C22 C23 C19 107.4(10) . . ?
C22 C23 Fe2 70.1(6) . . ?
C19 C23 Fe2 69.9(5) . . ?
C25 C24 C33 126.5(9) . . ?
C25 C24 C28 106.5(8) . . ?
C33 C24 C28 127.0(8) . . ?
C25 C24 Fe2 69.7(5) . . ?
C33 C24 Fe2 127.2(6) . . ?
C28 C24 Fe2 69.1(5) . . ?
C26 C25 C24 107.4(8) . . ?
C26 C25 Fe2 68.1(5) . . ?
C24 C25 Fe2 69.7(5) . . ?
C27 C26 C25 108.7(8) . . ?
C27 C26 Fe2 70.5(6) . . ?
C25 C26 Fe2 71.2(5) . . ?
C26 C27 C28 110.4(9) . . ?
C26 C27 Fe2 69.5(6) . . ?
C28 C27 Fe2 71.3(6) . . ?
C27 C28 C24 106.9(9) . . ?
C27 C28 Fe2 69.2(6) . . ?
C24 C28 Fe2 69.1(5) . . ?
N5 C29 C30 118.6(8) . . ?
N5 C29 C19 117.8(8) . . ?
C30 C29 C19 123.6(9) . . ?
N6 C30 C29 124.5(10) . . ?
N6 C31 C32 120.9(9) . . ?
N5 C32 C31 120.1(10) . . ?
N7 C33 C34 120.4(8) . . ?
N7 C33 C24 117.0(8) . . ?
C34 C33 C24 122.5(9) . . ?
N8 C34 C33 121.8(10) . . ?
N8 C35 C36 120.0(9) . . ?
N7 C36 C35 123.0(10) . . ?
C5 Fe1 C7 162.4(4) . . ?
C5 Fe1 C6 126.4(4) . . ?
C7 Fe1 C6 40.9(4) . . ?
C5 Fe1 C3 68.0(4) . . ?
C7 Fe1 C3 120.3(4) . . ?
C6 Fe1 C3 157.7(4) . . ?
C5 Fe1 C10 109.5(4) . . ?
C7 Fe1 C10 69.0(4) . . ?
C6 Fe1 C10 41.2(4) . . ?
C3 Fe1 C10 157.9(4) . . ?
C5 Fe1 C8 156.9(4) . . ?
C7 Fe1 C8 40.0(4) . . ?
C6 Fe1 C8 67.4(4) . . ?
C3 Fe1 C8 105.9(4) . . ?
C10 Fe1 C8 67.3(4) . . ?
C5 Fe1 C2 67.9(4) . . ?
C7 Fe1 C2 107.5(4) . . ?
C6 Fe1 C2 123.8(4) . . ?
C3 Fe1 C2 40.6(4) . . ?
C10 Fe1 C2 160.7(4) . . ?
C8 Fe1 C2 123.0(4) . . ?
C5 Fe1 C4 41.2(4) . . ?
C7 Fe1 C4 154.8(4) . . ?
C6 Fe1 C4 161.3(4) . . ?
C3 Fe1 C4 40.7(4) . . ?
C10 Fe1 C4 122.7(4) . . ?
C8 Fe1 C4 119.6(4) . . ?
C2 Fe1 C4 68.8(4) . . ?
C5 Fe1 C1 41.2(3) . . ?
C7 Fe1 C1 124.4(4) . . ?
C6 Fe1 C1 110.1(3) . . ?
C3 Fe1 C1 68.2(4) . . ?
C10 Fe1 C1 125.4(4) . . ?
C8 Fe1 C1 159.3(5) . . ?
C2 Fe1 C1 39.9(3) . . ?
C4 Fe1 C1 69.7(3) . . ?
C5 Fe1 C9 122.2(5) . . ?
C7 Fe1 C9 68.7(4) . . ?
C6 Fe1 C9 68.7(4) . . ?
C3 Fe1 C9 120.8(4) . . ?
C10 Fe1 C9 40.4(4) . . ?
C8 Fe1 C9 40.2(4) . . ?
C2 Fe1 C9 157.6(4) . . ?
C4 Fe1 C9 104.8(4) . . ?
C1 Fe1 C9 159.9(4) . . ?
C26 Fe2 C27 40.0(4) . . ?
C26 Fe2 C21 104.1(4) . . ?
C27 Fe2 C21 120.3(4) . . ?
C26 Fe2 C23 155.5(4) . . ?
C27 Fe2 C23 122.0(4) . . ?
C21 Fe2 C23 68.9(4) . . ?
C26 Fe2 C22 119.5(4) . . ?
C27 Fe2 C22 106.0(4) . . ?
C21 Fe2 C22 41.0(4) . . ?
C23 Fe2 C22 40.1(4) . . ?
C26 Fe2 C25 40.7(3) . . ?
C27 Fe2 C25 67.6(4) . . ?
C21 Fe2 C25 120.5(4) . . ?
C23 Fe2 C25 162.8(3) . . ?
C22 Fe2 C25 155.9(4) . . ?
C26 Fe2 C28 67.8(4) . . ?
C27 Fe2 C28 39.5(4) . . ?
C21 Fe2 C28 156.4(4) . . ?
C23 Fe2 C28 108.8(4) . . ?
C22 Fe2 C28 122.1(5) . . ?
C25 Fe2 C28 68.6(4) . . ?
C26 Fe2 C24 68.6(3) . . ?
C27 Fe2 C24 68.1(4) . . ?
C21 Fe2 C24 158.0(4) . . ?
C23 Fe2 C24 126.2(4) . . ?
C22 Fe2 C24 160.7(5) . . ?
C25 Fe2 C24 40.6(3) . . ?
C28 Fe2 C24 41.8(4) . . ?
C26 Fe2 C19 159.2(4) . . ?
C27 Fe2 C19 160.5(4) . . ?
C21 Fe2 C19 68.5(4) . . ?
C23 Fe2 C19 41.9(4) . . ?
C22 Fe2 C19 68.5(4) . . ?
C25 Fe2 C19 125.0(4) . . ?
C28 Fe2 C19 126.5(4) . . ?
C24 Fe2 C19 110.6(3) . . ?
C26 Fe2 C20 121.6(4) . . ?
C27 Fe2 C20 156.7(4) . . ?
C21 Fe2 C20 40.7(4) . . ?
C23 Fe2 C20 69.2(4) . . ?
C22 Fe2 C20 68.4(4) . . ?
C25 Fe2 C20 107.8(4) . . ?
C28 Fe2 C20 162.3(3) . . ?
C24 Fe2 C20 124.3(4) . . ?
C19 Fe2 C20 40.4(3) . . ?
C11 N1 C14 114.4(8) . . ?
C13 N2 C12 116.6(9) . . ?
C13 N2 Ag1 117.1(7) . . ?
C12 N2 Ag1 126.1(7) . . ?
C15 N3 C18 114.5(9) . . ?
C17 N4 C16 116.6(9) . . ?
C17 N4 Ag2 119.9(7) . . ?
C16 N4 Ag2 123.1(7) . . ?
C29 N5 C32 118.7(8) . . ?
C30 N6 C31 117.2(8) . . ?
C30 N6 Ag2 120.7(7) . . ?
C31 N6 Ag2 122.0(6) . . ?
C36 N7 C33 115.9(8) . . ?
C34 N8 C35 118.9(8) . . ?
C34 N8 Ag1 119.4(7) . . ?
C35 N8 Ag1 121.3(6) . . ?
F1 P1 F2 98.4(9) . . ?
F1 P1 F3 94.3(8) . . ?
F2 P1 F3 91.9(7) . . ?
F1 P1 F5 87.6(7) . . ?
F2 P1 F5 87.4(7) . . ?
F3 P1 F5 178.0(8) . . ?
F1 P1 F4 86.6(8) . . ?
F2 P1 F4 174.8(8) . . ?
F3 P1 F4 89.0(6) . . ?
F5 P1 F4 91.5(7) . . ?
F1 P1 F6 173.6(9) . . ?
F2 P1 F6 85.7(7) . . ?
F3 P1 F6 90.5(7) . . ?
F5 P1 F6 87.6(7) . . ?
F4 P1 F6 89.2(8) . . ?
F7 P2 F9 94.8(9) . . ?
F7 P2 F11 87.4(8) . . ?
F9 P2 F11 177.7(10) . . ?
F7 P2 F8 99.6(10) . . ?
F9 P2 F8 90.0(7) . . ?
F11 P2 F8 90.2(7) . . ?
F7 P2 F12 177.5(10) . . ?
F9 P2 F12 86.1(9) . . ?
F11 P2 F12 91.7(9) . . ?
F8 P2 F12 82.8(7) . . ?
F7 P2 F10 86.0(8) . . ?
F9 P2 F10 89.3(7) . . ?
F11 P2 F10 90.2(7) . . ?
F8 P2 F10 174.5(9) . . ?
F12 P2 F10 91.7(9) . . ?

loop_
_geom_bond_atom_site_label_1
_geom_bond_atom_site_label_2
_geom_bond_distance
_geom_bond_site_symmetry_2
_geom_bond_publ_flag
Ag1 N8 2.168(8) . ?
Ag1 N2 2.173(8) . ?
Ag2 N4 2.131(8) . ?
Ag2 N6 2.148(8) . ?
C1 C2 1.405(12) . ?
C1 C5 1.438(13) . ?
C1 C11 1.449(11) . ?
C1 Fe1 2.058(9) . ?
C2 C3 1.424(13) . ?
C2 Fe1 2.058(10) . ?
C3 C4 1.430(15) . ?
C3 Fe1 2.051(10) . ?
C4 C5 1.436(13) . ?
C4 Fe1 2.060(10) . ?
C5 Fe1 2.023(10) . ?
C6 C7 1.425(13) . ?
C6 C10 1.441(13) . ?
C6 C15 1.479(12) . ?
C6 Fe1 2.041(9) . ?
C7 C8 1.401(13) . ?
C7 Fe1 2.036(10) . ?
C8 C9 1.418(15) . ?
C8 Fe1 2.056(10) . ?
C9 C10 1.424(13) . ?
C9 Fe1 2.071(11) . ?
C10 Fe1 2.049(11) . ?
C11 N1 1.336(11) . ?
C11 C12 1.362(12) . ?
C12 N2 1.339(11) . ?
C13 N2 1.324(13) . ?
C13 C14 1.335(14) . ?
C14 N1 1.393(11) . ?
C15 N3 1.340(12) . ?
C15 C16 1.377(13) . ?
C16 N4 1.339(11) . ?
C17 N4 1.298(12) . ?
C17 C18 1.393(14) . ?
C18 N3 1.356(11) . ?
C19 C20 1.433(13) . ?
C19 C29 1.461(12) . ?
C19 C23 1.466(13) . ?
C19 Fe2 2.064(9) . ?
C20 C21 1.432(13) . ?
C20 Fe2 2.084(9) . ?
C21 C22 1.429(16) . ?
C21 Fe2 2.035(10) . ?
C22 C23 1.401(13) . ?
C22 Fe2 2.044(10) . ?
C23 Fe2 2.040(9) . ?
C24 C25 1.428(12) . ?
C24 C33 1.454(12) . ?
C24 C28 1.467(13) . ?
C24 Fe2 2.056(9) . ?
C25 C26 1.418(12) . ?
C25 Fe2 2.057(8) . ?
C26 C27 1.383(14) . ?
C26 Fe2 2.016(9) . ?
C27 C28 1.381(12) . ?
C27 Fe2 2.030(10) . ?
C28 Fe2 2.056(9) . ?
C29 N5 1.341(11) . ?
C29 C30 1.388(12) . ?
C30 N6 1.315(11) . ?
C31 N6 1.326(12) . ?
C31 C32 1.415(14) . ?
C32 N5 1.351(11) . ?
C33 N7 1.367(12) . ?
C33 C34 1.407(12) . ?
C34 N8 1.321(11) . ?
C35 N8 1.346(12) . ?
C35 C36 1.382(13) . ?
C36 N7 1.361(12) . ?
F1 P1 1.476(11) . ?
F2 P1 1.531(11) . ?
F3 P1 1.529(9) . ?
F4 P1 1.591(12) . ?
F5 P1 1.583(10) . ?
F6 P1 1.606(12) . ?
F7 P2 1.500(12) . ?
F8 P2 1.550(11) . ?
F9 P2 1.505(10) . ?
F10 P2 1.604(12) . ?
F11 P2 1.524(10) . ?
F12 P2 1.576(13) . ?
